data_1545048
loop_
_publ_author_name
'Purevjav, N.'
'Okuchi, T.'
'Tomioka, N.'
'Wang, X.'
'Hoffmann, C.'

_publ_section_title
;
 Quantitative analysis of hydrogen sites and occupancy in deep mantle
 hydrous wadsleyite using single crystal neutron diffraction : Sample at
 295 K
;
_journal_name_full 'Scientific Reports'
_journal_page_first 34988
_journal_page_last -
_journal_volume 6
_journal_year 2016
_chemical_formula_sum 'H0.162 Mg1.8965 O4 Si1.001'
_chemical_name_common 'hydrous wadsleyite'
_chemical_name_mineral 'hydrous wadsleyite'
_space_group_IT_number 74
_space_group_name_H-M_alt 'I m m a'
_symmetry_space_group_name_Hall '-I 2b 2'
_symmetry_space_group_name_H-M 'I m m a'
_cell_angle_alpha 90
_cell_angle_beta 90
_cell_angle_gamma 90
_cell_formula_units_Z 8
_cell_length_a 5.6865(4)
_cell_length_b 11.515(2)
_cell_length_c 8.2545(7)
_cell_volume 540.51(11)
_cod_data_source_file hydrous-wadsleyite.cif
_cod_data_source_block hydrous-wadsleyite-295K
_cod_original_formula_sum 'Mg1.8965 Si1.001 H0.162 O4'
_cod_database_code 1545048

loop_
_space_group_symop_operation_xyz
'x, y, z'
'-x, -y, -z'
'-x, -y+1/2, z'
'x, y+1/2, -z'
'-x, y+1/2, -z'
'x, -y+1/2, z'
'x, -y, -z'
'-x, y, z'
'x+1/2, y+1/2, z+1/2'
'-x+1/2, -y+1/2, -z+1/2'
'-x+1/2, -y, z+1/2'
'x+1/2, y, -z+1/2'
'-x+1/2, y, -z+1/2'
'x+1/2, -y, z+1/2'
'x+1/2, -y+1/2, -z+1/2'
'-x+1/2, y+1/2, z+1/2'

loop_
_atom_site_label
_atom_site_occupancy
_atom_site_fract_x
_atom_site_fract_y
_atom_site_fract_z
_atom_site_adp_type
_atom_site_U_iso_or_equiv
_atom_site_type_symbol
Mg1 1.0 0.000000 0.000000 0.000000 Uiso 0.009223 Mg
Mg2 0.9970 0.000000 0.250000 0.97011(5) Uiso 0.006513 Mg
Mg3 0.8980 0.250000 0.12437(3) 0.250000 Uiso 0.007840 Mg
Si 1.0010 0.000000 0.12042(3) 0.61613(4) Uiso 0.004917 Si
O1 1.0 0.000000 0.250000 0.22140(5) Uiso 0.007483 O
O2 1.0 0.000000 0.250000 0.71627(4) Uiso 0.006407 O
O3 1.0 0.000000 0.98818(2) 0.25595(3) Uiso 0.006937 O
O4 1.0 0.26076(3) 0.12330(2) 0.99382(2) Uiso 0.006450 O
H 1.0 0.0933(2) 0.2873(5) 0.3076(8) Uiso 0.026733 H

loop_
_atom_site_aniso_label
_atom_site_aniso_U_11
_atom_site_aniso_U_22
_atom_site_aniso_U_33
_atom_site_aniso_U_12
_atom_site_aniso_U_13
_atom_site_aniso_U_23
Mg1 0.00983 0.00598 0.01186 0.00000 0.00000 0.00111
Mg2 0.00802 0.00540 0.00612 0.00000 0.00000 0.00000
Mg3 0.00598 0.01030 0.00724 0.00000 -0.00058 0.00000
Si 0.00503 0.00478 0.00494 0.00000 0.00000 -0.00015
O1 0.00538 0.00807 0.00900 0.00000 0.00000 0.00000
O2 0.00824 0.00550 0.00548 0.00000 0.00000 0.00000
O3 0.00742 0.00712 0.00627 0.00000 0.00000 0.00093
O4 0.00583 0.00653 0.00699 -0.00014 0.00067 -0.00003
H 0.03420 0.02560 0.02040 -0.00730 -0.00130 -0.00580
